data_2231081
loop_
_publ_author_name
'Cheng, Janice M. H.'
'Gulab, Shivali A.'
'Timmer, Mattie S. M.'
'Stocker, Bridget L.'
'Gainsford, Graeme J.'

_publ_section_title
;
 Methyl 6-azido-6-deoxy-\a-<small>D</small>-galactoside
;
_journal_coeditor_code FJ2434
_journal_issue 8
_journal_name_full 'Acta Crystallographica Section E'
_journal_page_first o1941
_journal_page_last o1942
_journal_paper_doi 10.1107/S1600536811025323
_journal_volume 67
_journal_year 2011
_chemical_formula_iupac 'C7 H13 N3 O5'
_chemical_formula_moiety 'C7 H13 N3 O5'
_chemical_formula_sum 'C7 H13 N3 O5'
_chemical_formula_weight 219.20
_chemical_name_common
;
Methyl 6-azido-6-deoxy-\a-D-galactoside
;
_space_group_IT_number 4
_symmetry_cell_setting monoclinic
_symmetry_space_group_name_Hall 'P 2yb'
_symmetry_space_group_name_H-M 'P 1 21 1'
_atom_sites_solution_hydrogens geom
_atom_sites_solution_primary direct
_atom_sites_solution_secondary difmap
_audit_creation_method SHELXL-97
_cell_angle_alpha 90.00
_cell_angle_beta 102.117(7)
_cell_angle_gamma 90.00
_cell_formula_units_Z 2
_cell_length_a 5.8272(5)
_cell_length_b 7.8358(6)
_cell_length_c 11.0387(10)
_cell_measurement_reflns_used 4158
_cell_measurement_temperature 123(2)
_cell_measurement_theta_max 66.7
_cell_measurement_theta_min 6.99
_cell_volume 492.81(7)
_computing_cell_refinement
;
FSProcess in PROCESS-AUTO (Rigaku, 1998)
;
_computing_data_collection 'CrystalClear (Rigaku, 2005)'
_computing_data_reduction
;
FSProcess in PROCESS-AUTO (Rigaku, 1998)
;
_computing_molecular_graphics
;
ORTEP in WinGX (Farrugia, 1997) and Mercury (Macrae <i>et al.</i>,
2008)
;
_computing_publication_material
;
SHELXL97 (Sheldrick, 2008) and PLATON (Spek, 2009)
;
_computing_structure_refinement 'SHELXL97 (Sheldrick, 2008)'
_computing_structure_solution 'SHELXS97 (Sheldrick, 2008)'
_diffrn_ambient_temperature 123(2)
_diffrn_detector_area_resol_mean 10
_diffrn_measured_fraction_theta_full 0.860
_diffrn_measured_fraction_theta_max 0.860
_diffrn_measurement_device_type
;
Rigaku Spider
;
_diffrn_measurement_method \w
_diffrn_radiation_monochromator
;
Rigaku VariMax-HF Confocal Optical System
;
_diffrn_radiation_source
;
 Rigaku MM007 rotating anode
;
_diffrn_radiation_type CuK\a
_diffrn_radiation_wavelength 1.54178
_diffrn_reflns_av_R_equivalents 0.0480
_diffrn_reflns_av_sigmaI/netI 0.0496
_diffrn_reflns_limit_h_max 3
_diffrn_reflns_limit_h_min -6
_diffrn_reflns_limit_k_max 8
_diffrn_reflns_limit_k_min -8
_diffrn_reflns_limit_l_max 11
_diffrn_reflns_limit_l_min -11
_diffrn_reflns_number 4122
_diffrn_reflns_theta_full 56.89
_diffrn_reflns_theta_max 56.89
_diffrn_reflns_theta_min 6.98
_diffrn_standards_decay_% 0
_diffrn_standards_number 0
_exptl_absorpt_coefficient_mu 1.086
_exptl_absorpt_correction_T_max 1.0
_exptl_absorpt_correction_T_min 0.5813
_exptl_absorpt_correction_type multi-scan
_exptl_absorpt_process_details '(ABSCOR; Higashi, 1995)'
_exptl_crystal_colour colourless
_exptl_crystal_density_diffrn 1.477
_exptl_crystal_density_method 'not measured'
_exptl_crystal_description plate
_exptl_crystal_F_000 232
_exptl_crystal_size_max 0.20
_exptl_crystal_size_mid 0.10
_exptl_crystal_size_min 0.02
_refine_diff_density_max 0.214
_refine_diff_density_min -0.238
_refine_ls_abs_structure_details 'Flack (1983), 491 Friedel pairs'
_refine_ls_abs_structure_Flack 0.1(5)
_refine_ls_extinction_coef 0.020(4)
_refine_ls_extinction_expression Fc^*^=kFc[1+0.001xFc^2^\l^3^/sin(2\q)]^-1/4^
_refine_ls_extinction_method 'SHELXL97 (Sheldrick, 2008)'
_refine_ls_goodness_of_fit_ref 1.037
_refine_ls_hydrogen_treatment mixed
_refine_ls_matrix_type full
_refine_ls_number_parameters 143
_refine_ls_number_reflns 1114
_refine_ls_number_restraints 2
_refine_ls_restrained_S_all 1.036
_refine_ls_R_factor_all 0.0498
_refine_ls_R_factor_gt 0.0474
_refine_ls_shift/su_max 0.000
_refine_ls_shift/su_mean 0.000
_refine_ls_structure_factor_coef Fsqd
_refine_ls_weighting_details 'calc w=1/[\s^2^(Fo^2^)+(0.0786P)^2^+0.1967P] where P=(Fo^2^+2Fc^2^)/3'
_refine_ls_weighting_scheme calc
_refine_ls_wR_factor_gt 0.1212
_refine_ls_wR_factor_ref 0.1254
_reflns_number_gt 1039
_reflns_number_total 1114
_reflns_threshold_expression I>2sigma(I)
_cod_data_source_file fj2434.cif
_cod_data_source_block I
_cod_original_sg_symbol_H-M 'P 21'
_cod_database_code 2231081
_cod_database_fobs_code 2231081

loop_
_symmetry_equiv_pos_as_xyz
'x, y, z'
'-x, y+1/2, -z'

loop_
_atom_site_type_symbol
_atom_site_label
_atom_site_fract_x
_atom_site_fract_y
_atom_site_fract_z
_atom_site_U_iso_or_equiv
_atom_site_adp_type
_atom_site_calc_flag
_atom_site_refinement_flags
_atom_site_occupancy
_atom_site_symmetry_multiplicity
O O1 0.9756(5) 0.6454(3) 0.6831(2) 0.0291(8) Uani d . 1 1
O O2 0.8027(5) 0.5541(3) 0.4390(2) 0.0276(8) Uani d . 1 1
H H2O 0.7366 0.6378 0.4647 0.041 Uiso calc R 1 1
O O3 0.4659(5) 0.3064(4) 0.4887(3) 0.0292(8) Uani d . 1 1
H H3O 0.4068 0.3842 0.4397 0.044 Uiso calc R 1 1
O O4 0.7817(5) 0.0839(3) 0.6441(3) 0.0287(9) Uani d D 1 1
H H4O 0.913(5) 0.091(8) 0.632(5) 0.043 Uiso d D 1 1
O O5 1.1064(5) 0.3653(3) 0.7346(2) 0.0286(8) Uani d . 1 1
N N1 1.1494(9) 0.2908(5) 0.9995(3) 0.0449(12) Uani d . 1 1
N N2 1.3424(9) 0.3419(5) 0.9860(4) 0.0449(12) Uani d . 1 1
N N3 1.5248(10) 0.3958(7) 0.9855(4) 0.0634(16) Uani d . 1 1
C C1 1.0514(9) 0.4929(5) 0.6392(4) 0.0263(12) Uani d . 1 1
H H1 1.1946 0.5161 0.6053 0.032 Uiso calc R 1 1
C C2 0.8568(7) 0.4282(5) 0.5348(4) 0.0241(11) Uani d . 1 1
H H2 0.9169 0.3246 0.4986 0.029 Uiso calc R 1 1
C C3 0.6484(8) 0.3764(5) 0.5835(4) 0.0248(11) Uani d . 1 1
H H3 0.5851 0.4800 0.6182 0.030 Uiso calc R 1 1
C C4 0.7136(8) 0.2439(5) 0.6880(4) 0.0251(11) Uani d . 1 1
H H4 0.5733 0.2246 0.7252 0.030 Uiso calc R 1 1
C C5 0.9054(8) 0.3214(5) 0.7856(4) 0.0320(12) Uani d . 1 1
H H5 0.8442 0.4269 0.8188 0.038 Uiso calc R 1 1
C C6 0.9996(9) 0.2007(6) 0.8927(4) 0.0342(12) Uani d . 1 1
H H6A 0.8662 0.1461 0.9203 0.041 Uiso calc R 1 1
H H6B 1.0927 0.1096 0.8636 0.041 Uiso calc R 1 1
C C7 1.1589(9) 0.7300(6) 0.7705(4) 0.0389(13) Uani d . 1 1
H H7A 1.2933 0.7506 0.7320 0.058 Uiso calc R 1 1
H H7B 1.2077 0.6577 0.8439 0.058 Uiso calc R 1 1
H H7C 1.1001 0.8391 0.7951 0.058 Uiso calc R 1 1

loop_
_atom_site_aniso_label
_atom_site_aniso_U_11
_atom_site_aniso_U_22
_atom_site_aniso_U_33
_atom_site_aniso_U_12
_atom_site_aniso_U_13
_atom_site_aniso_U_23
O1 0.034(2) 0.0158(14) 0.0364(15) 0.0004(13) 0.0049(15) -0.0036(13)
O2 0.0303(19) 0.0160(15) 0.0353(16) 0.0039(13) 0.0038(15) 0.0044(12)
O3 0.0261(18) 0.0200(14) 0.0387(16) -0.0024(13) 0.0004(13) 0.0018(12)
O4 0.0276(18) 0.0178(15) 0.0398(17) 0.0018(15) 0.0045(17) -0.0030(13)
O5 0.0264(17) 0.0206(14) 0.0393(15) -0.0028(14) 0.0083(15) 0.0041(14)
N1 0.051(3) 0.041(2) 0.036(2) -0.004(2) -0.007(2) -0.0040(19)
N2 0.046(3) 0.039(3) 0.042(2) 0.003(3) -0.009(3) 0.001(2)
N3 0.039(3) 0.080(4) 0.061(3) -0.013(3) -0.014(3) 0.015(3)
C1 0.034(3) 0.016(2) 0.029(2) 0.0015(18) 0.009(2) 0.0030(17)
C2 0.024(2) 0.0133(19) 0.034(2) 0.0015(18) 0.005(2) 0.0042(17)
C3 0.026(2) 0.0115(19) 0.035(2) 0.0000(19) 0.003(2) -0.0067(19)
C4 0.026(3) 0.018(2) 0.033(2) 0.0044(18) 0.009(2) 0.0015(19)
C5 0.039(3) 0.014(2) 0.039(2) -0.0002(19) -0.002(2) -0.0067(19)
C6 0.040(3) 0.024(3) 0.036(2) -0.0039(19) 0.003(2) 0.0008(18)
C7 0.049(3) 0.024(2) 0.038(2) -0.005(2) -0.005(2) -0.004(2)

loop_
_atom_type_symbol
_atom_type_description
_atom_type_scat_dispersion_real
_atom_type_scat_dispersion_imag
_atom_type_scat_source
C C 0.0181 0.0091 'International Tables Vol C Tables 4.2.6.8 and 6.1.1.4'
H H 0.0000 0.0000 'International Tables Vol C Tables 4.2.6.8 and 6.1.1.4'
N N 0.0311 0.0180 'International Tables Vol C Tables 4.2.6.8 and 6.1.1.4'
O O 0.0492 0.0322 'International Tables Vol C Tables 4.2.6.8 and 6.1.1.4'

loop_
_geom_angle_atom_site_label_1
_geom_angle_atom_site_label_2
_geom_angle_atom_site_label_3
_geom_angle
C1 O1 C7 112.5(3)
C2 O2 H2O 109.5
C3 O3 H3O 109.5
C4 O4 H4O 110(4)
C1 O5 C5 112.1(3)
N2 N1 C6 117.2(4)
N3 N2 N1 173.1(5)
O1 C1 O5 112.3(3)
O1 C1 C2 108.0(4)
O5 C1 C2 109.8(3)
O1 C1 H1 108.9
O5 C1 H1 108.9
C2 C1 H1 108.9
O2 C2 C3 112.7(3)
O2 C2 C1 110.0(3)
C3 C2 C1 110.7(3)
O2 C2 H2 107.8
C3 C2 H2 107.8
C1 C2 H2 107.8
O3 C3 C2 112.2(3)
O3 C3 C4 108.5(3)
C2 C3 C4 111.3(3)
O3 C3 H3 108.2
C2 C3 H3 108.2
C4 C3 H3 108.2
O4 C4 C5 112.2(3)
O4 C4 C3 112.3(3)
C5 C4 C3 107.0(3)
O4 C4 H4 108.4
C5 C4 H4 108.4
C3 C4 H4 108.4
O5 C5 C4 110.9(3)
O5 C5 C6 105.1(4)
C4 C5 C6 113.4(3)
O5 C5 H5 109.1
C4 C5 H5 109.1
C6 C5 H5 109.1
N1 C6 C5 112.1(4)
N1 C6 H6A 109.2
C5 C6 H6A 109.2
N1 C6 H6B 109.2
C5 C6 H6B 109.2
H6A C6 H6B 107.9
O1 C7 H7A 109.5
O1 C7 H7B 109.5
H7A C7 H7B 109.5
O1 C7 H7C 109.5
H7A C7 H7C 109.5
H7B C7 H7C 109.5

loop_
_geom_bond_atom_site_label_1
_geom_bond_atom_site_label_2
_geom_bond_distance
O1 C1 1.395(5)
O1 C7 1.441(5)
O2 C2 1.432(5)
O2 H2O 0.8400
O3 C3 1.435(5)
O3 H3O 0.8400
O4 C4 1.430(5)
O4 H4O 0.81(3)
O5 C1 1.439(5)
O5 C5 1.444(6)
N1 N2 1.232(6)
N1 C6 1.489(5)
N2 N3 1.144(7)
C1 C2 1.524(6)
C1 H1 1.0000
C2 C3 1.484(6)
C2 H2 1.0000
C3 C4 1.540(6)
C3 H3 1.0000
C4 C5 1.508(5)
C4 H4 1.0000
C5 C6 1.523(5)
C5 H5 1.0000
C6 H6A 0.9900
C6 H6B 0.9900
C7 H7A 0.9800
C7 H7B 0.9800
C7 H7C 0.9800

loop_
_geom_hbond_atom_site_label_D
_geom_hbond_atom_site_label_H
_geom_hbond_atom_site_label_A
_geom_hbond_site_symmetry_A
_geom_hbond_distance_DH
_geom_hbond_distance_HA
_geom_hbond_distance_DA
_geom_hbond_angle_DHA
_geom_hbond_publ_flag
O2 H2O O3 2_656 0.84 1.91 2.742(4) 170 y
O4 H4O O2 2_746 0.81(3) 2.00(4) 2.774(4) 162(6) y
O3 H3O O4 2_656 0.84 2.02 2.841(4) 165 y

loop_
_geom_torsion_atom_site_label_1
_geom_torsion_atom_site_label_2
_geom_torsion_atom_site_label_3
_geom_torsion_atom_site_label_4
_geom_torsion
C7 O1 C1 O5 66.9(5)
C7 O1 C1 C2 -172.0(4)
C5 O5 C1 O1 60.9(4)
C5 O5 C1 C2 -59.1(4)
O1 C1 C2 O2 57.9(4)
O5 C1 C2 O2 -179.5(3)
O1 C1 C2 C3 -67.3(4)
O5 C1 C2 C3 55.3(5)
O2 C2 C3 O3 59.4(4)
C1 C2 C3 O3 -177.0(3)
O2 C2 C3 C4 -178.8(3)
C1 C2 C3 C4 -55.2(4)
O3 C3 C4 O4 56.3(5)
C2 C3 C4 O4 -67.6(4)
O3 C3 C4 C5 179.9(4)
C2 C3 C4 C5 56.0(4)
C1 O5 C5 C4 62.8(4)
C1 O5 C5 C6 -174.3(3)
O4 C4 C5 O5 65.1(4)
C3 C4 C5 O5 -58.6(4)
O4 C4 C5 C6 -53.0(5)
C3 C4 C5 C6 -176.6(4)
N2 N1 C6 C5 -70.3(5)
O5 C5 C6 N1 71.0(4)
C4 C5 C6 N1 -167.6(4)
